data_4314630
loop_
_publ_author_name
'Dylan T. Houghton'
'Nicholas W. Gydesen'
'Navamoney Arulsamy'
'Mark P. Mehn'

_publ_section_title
;
 Synthesis and Characterization of Iron(II) Quinaldate Complexes
;
_journal_name_full 'Inorganic Chemistry'
_journal_page_first 879
_journal_page_last 887
_journal_paper_doi 10.1021/ic901464b
_journal_volume 49
_journal_year 2010
_chemical_formula_moiety 'C78 H78 Fe3 N12 O18'
_chemical_formula_sum 'C78 H78 Fe3 N12 O18'
_chemical_formula_weight 1639.07
_chemical_name_systematic
;

 ?

;
_space_group_IT_number 2
_symmetry_cell_setting triclinic
_symmetry_space_group_name_Hall '-P 1'
_symmetry_space_group_name_H-M 'P -1'
_atom_sites_solution_hydrogens geom
_atom_sites_solution_primary direct
_atom_sites_solution_secondary difmap
_audit_creation_method SHELXL-97
_cell_angle_alpha 85.557(1)
_cell_angle_beta 87.301(1)
_cell_angle_gamma 73.295(1)
_cell_formula_units_Z 1
_cell_length_a 10.4573(2)
_cell_length_b 13.2512(3)
_cell_length_c 14.1832(3)
_cell_measurement_reflns_used 9237
_cell_measurement_temperature 150(2)
_cell_measurement_theta_max 33.74
_cell_measurement_theta_min 2.52
_cell_volume 1876.16(7)
_computing_cell_refinement 'Bruker SMART (Bruker, 2001)'
_computing_data_collection 'Bruker SMART (Bruker, 2001)'
_computing_data_reduction 'Bruker SAINT (Bruker, 2001)'
_computing_molecular_graphics 'Bruker SHELXTL V. 6.10 (Bruker, 2001)'
_computing_publication_material 'Bruker SHELXTL V. 6.10 (Bruker, 2001)'
_computing_structure_refinement 'SHELXL-97 (Sheldrick, 1997)'
_computing_structure_solution 'SHELXS-97 (Sheldrick, 1997)'
_diffrn_ambient_temperature 150(2)
_diffrn_measured_fraction_theta_full 0.980
_diffrn_measured_fraction_theta_max 0.980
_diffrn_measurement_device_type 'CCD area detector'
_diffrn_measurement_method 'phi and omega scans'
_diffrn_radiation_monochromator graphite
_diffrn_radiation_source 'fine-focus sealed tube'
_diffrn_radiation_type MoK\a
_diffrn_radiation_wavelength 0.71073
_diffrn_reflns_av_R_equivalents 0.0298
_diffrn_reflns_av_sigmaI/netI 0.0389
_diffrn_reflns_limit_h_max 15
_diffrn_reflns_limit_h_min -15
_diffrn_reflns_limit_k_max 19
_diffrn_reflns_limit_k_min -19
_diffrn_reflns_limit_l_max 20
_diffrn_reflns_limit_l_min -21
_diffrn_reflns_number 34351
_diffrn_reflns_theta_full 32.03
_diffrn_reflns_theta_max 32.03
_diffrn_reflns_theta_min 2.03
_exptl_absorpt_coefficient_mu 0.652
_exptl_absorpt_correction_T_max 0.9509
_exptl_absorpt_correction_T_min 0.6546
_exptl_absorpt_correction_type multi-scan
_exptl_absorpt_process_details 'SADABS (Bruker, 2001)'
_exptl_crystal_colour purple
_exptl_crystal_density_diffrn 1.451
_exptl_crystal_density_method 'not measured'
_exptl_crystal_description rectangular_plate
_exptl_crystal_F_000 852
_exptl_crystal_size_max 0.49
_exptl_crystal_size_mid 0.41
_exptl_crystal_size_min 0.08
_refine_diff_density_max 0.636
_refine_diff_density_min -0.523
_refine_diff_density_rms 0.072
_refine_ls_extinction_method none
_refine_ls_goodness_of_fit_ref 1.055
_refine_ls_hydrogen_treatment refall
_refine_ls_matrix_type full
_refine_ls_number_parameters 658
_refine_ls_number_reflns 12815
_refine_ls_number_restraints 0
_refine_ls_restrained_S_all 1.055
_refine_ls_R_factor_all 0.0651
_refine_ls_R_factor_gt 0.0379
_refine_ls_shift/su_max 0.001
_refine_ls_shift/su_mean 0.000
_refine_ls_structure_factor_coef Fsqd
_refine_ls_weighting_details 'calc w=1/[\s^2^(Fo^2^)+(0.0584P)^2^+0.4943P] where P=(Fo^2^+2Fc^2^)/3'
_refine_ls_weighting_scheme calc
_refine_ls_wR_factor_gt 0.0953
_refine_ls_wR_factor_ref 0.1138
_reflns_number_gt 9447
_reflns_number_total 12815
_reflns_threshold_expression >2sigma(I)
_cod_data_source_file ic901464b_si_002_3.cif
_cod_data_source_block nwg05
_cod_depositor_comments
;
The following automatic conversions were performed:

'_symmetry_cell_setting' value 'Triclinic' changed to 'triclinic'
according to the built-in table from CIF Core dictionary named
'cif_core.dic' version 2.4.1 from 2010-06-29.

Automatic conversion script
Id: cif_fix_values 1646 2011-03-28 12:23:43Z adriana 
;
_cod_database_code 4314630

loop_
_symmetry_equiv_pos_as_xyz
'x, y, z'
'-x, -y, -z'

loop_
_atom_site_label
_atom_site_type_symbol
_atom_site_fract_x
_atom_site_fract_y
_atom_site_fract_z
_atom_site_U_iso_or_equiv
_atom_site_adp_type
_atom_site_occupancy
_atom_site_symmetry_multiplicity
_atom_site_calc_flag
_atom_site_refinement_flags
_atom_site_disorder_assembly
_atom_site_disorder_group
Fe1 Fe 0.5000 0.5000 0.5000 0.01765(7) Uani 1 2 d S . .
N1 N 0.33957(12) 0.57679(10) 0.60498(9) 0.0179(2) Uani 1 1 d . . .
O1 O 0.41753(11) 0.65921(9) 0.44119(8) 0.0227(2) Uani 1 1 d . . .
O7 O 0.65472(11) 0.53731(10) 0.56213(8) 0.0275(2) Uani 1 1 d . . .
Fe2 Fe 0.24379(2) 0.887718(17) 0.320678(15) 0.01858(6) Uani 1 1 d . . .
N2 N 0.12362(12) 0.81377(10) 0.24313(9) 0.0178(2) Uani 1 1 d . . .
N3 N 0.34979(12) 0.99314(10) 0.36697(9) 0.0195(2) Uani 1 1 d . . .
O2 O 0.24030(11) 0.80174(9) 0.44652(8) 0.0245(2) Uani 1 1 d . . .
O3 O 0.07347(11) 1.00601(9) 0.30325(9) 0.0292(3) Uani 1 1 d . . .
O5 O 0.40826(11) 0.85215(10) 0.23657(8) 0.0255(2) Uani 1 1 d . . .
C1 C 0.30468(13) 0.53637(12) 0.69110(10) 0.0177(3) Uani 1 1 d . . .
C2 C 0.36997(15) 0.43015(13) 0.72106(11) 0.0219(3) Uani 1 1 d . . .
H2 H 0.435(2) 0.3874(17) 0.6777(14) 0.027(5) Uiso 1 1 d . . .
C3 C 0.33971(16) 0.38890(14) 0.80804(11) 0.0248(3) Uani 1 1 d . . .
H3 H 0.382(2) 0.3183(19) 0.8278(15) 0.033(6) Uiso 1 1 d . . .
C4 C 0.24349(16) 0.45194(14) 0.86912(12) 0.0255(3) Uani 1 1 d . . .
H4 H 0.228(2) 0.4217(17) 0.9284(15) 0.027(5) Uiso 1 1 d . . .
C5 C 0.17604(16) 0.55333(14) 0.84079(12) 0.0252(3) Uani 1 1 d . . .
H5 H 0.115(2) 0.5911(18) 0.8785(15) 0.034(6) Uiso 1 1 d . . .
C6 C 0.20409(14) 0.59807(12) 0.75095(10) 0.0198(3) Uani 1 1 d . . .
C7 C 0.13672(15) 0.70223(13) 0.71767(12) 0.0241(3) Uani 1 1 d . . .
H7 H 0.073(2) 0.7458(19) 0.7583(16) 0.039(6) Uiso 1 1 d . . .
C8 C 0.16881(15) 0.74018(13) 0.63011(11) 0.0228(3) Uani 1 1 d . . .
H8 H 0.130(2) 0.8067(18) 0.6058(15) 0.033(6) Uiso 1 1 d . . .
C9 C 0.27155(14) 0.67461(12) 0.57607(10) 0.0181(3) Uani 1 1 d . . .
C10 C 0.31322(14) 0.71439(12) 0.47993(10) 0.0187(3) Uani 1 1 d . . .
C11 C 0.15443(14) 0.71361(12) 0.21265(10) 0.0183(3) Uani 1 1 d . . .
C12 C 0.28337(15) 0.64442(13) 0.22830(11) 0.0228(3) Uani 1 1 d . . .
H12 H 0.338(2) 0.6674(18) 0.2572(15) 0.034(6) Uiso 1 1 d . . .
C13 C 0.31759(17) 0.54552(13) 0.19525(12) 0.0264(3) Uani 1 1 d . . .
H13 H 0.401(2) 0.5029(19) 0.2049(15) 0.035(6) Uiso 1 1 d . . .
C14 C 0.22527(18) 0.51151(14) 0.14600(12) 0.0287(3) Uani 1 1 d . . .
H14 H 0.256(2) 0.442(2) 0.1202(16) 0.041(6) Uiso 1 1 d . . .
C15 C 0.09912(18) 0.57645(14) 0.13105(12) 0.0273(3) Uani 1 1 d . . .
H15 H 0.038(2) 0.5534(18) 0.1017(15) 0.034(6) Uiso 1 1 d . . .
C16 C 0.05975(15) 0.67948(13) 0.16461(11) 0.0215(3) Uani 1 1 d . . .
C17 C -0.06887(16) 0.75051(14) 0.15180(12) 0.0264(3) Uani 1 1 d . . .
H17 H -0.135(2) 0.7269(18) 0.1252(15) 0.032(5) Uiso 1 1 d . . .
C18 C -0.09673(15) 0.85026(14) 0.18204(12) 0.0254(3) Uani 1 1 d . . .
H18 H -0.180(2) 0.8983(18) 0.1785(15) 0.034(6) Uiso 1 1 d . . .
C19 C 0.00364(14) 0.87919(12) 0.22611(10) 0.0200(3) Uani 1 1 d . . .
C20 C -0.02104(16) 0.98994(13) 0.25796(12) 0.0266(3) Uani 1 1 d . . .
O4 O -0.12711(14) 1.05563(11) 0.23750(12) 0.0466(4) Uani 1 1 d . . .
C21 C 0.31542(15) 1.06372(12) 0.43604(11) 0.0209(3) Uani 1 1 d . . .
C22 C 0.19078(16) 1.07762(14) 0.48489(11) 0.0255(3) Uani 1 1 d . . .
H22 H 0.131(2) 1.0367(17) 0.4702(14) 0.031(5) Uiso 1 1 d . . .
C23 C 0.15394(19) 1.14976(15) 0.55303(13) 0.0315(4) Uani 1 1 d . . .
H23 H 0.067(2) 1.1623(18) 0.5831(16) 0.036(6) Uiso 1 1 d . . .
C24 C 0.2407(2) 1.20779(15) 0.57678(13) 0.0333(4) Uani 1 1 d . . .
H24 H 0.212(2) 1.256(2) 0.6275(18) 0.051(7) Uiso 1 1 d . . .
C25 C 0.36128(19) 1.19524(14) 0.53114(12) 0.0288(3) Uani 1 1 d . . .
H25 H 0.415(2) 1.2356(18) 0.5476(15) 0.031(5) Uiso 1 1 d . . .
C26 C 0.40131(16) 1.12368(13) 0.45811(11) 0.0238(3) Uani 1 1 d . . .
C27 C 0.52209(17) 1.11019(13) 0.40526(12) 0.0264(3) Uani 1 1 d . . .
H27 H 0.579(2) 1.1489(17) 0.4183(15) 0.032(5) Uiso 1 1 d . . .
C28 C 0.55263(16) 1.04203(13) 0.33450(12) 0.0246(3) Uani 1 1 d . . .
H28 H 0.629(2) 1.0341(17) 0.2968(15) 0.031(5) Uiso 1 1 d . . .
C29 C 0.46305(14) 0.98421(12) 0.31790(10) 0.0206(3) Uani 1 1 d . . .
C30 C 0.49171(15) 0.90631(13) 0.24039(11) 0.0237(3) Uani 1 1 d . . .
O6 O 0.58807(12) 0.90190(12) 0.18646(9) 0.0355(3) Uani 1 1 d . . .
C31 C 0.66472(15) 0.60435(13) 0.61584(11) 0.0219(3) Uani 1 1 d . . .
H31 H 0.5903(19) 0.6495(16) 0.6434(13) 0.022(5) Uiso 1 1 d . . .
N4 N 0.78024(13) 0.61507(12) 0.63990(10) 0.0256(3) Uani 1 1 d . . .
C32 C 0.9047(2) 0.5471(3) 0.6047(2) 0.0522(7) Uani 1 1 d . . .
H32A H 0.975(4) 0.511(3) 0.651(3) 0.102(12) Uiso 1 1 d . . .
H32B H 0.888(3) 0.502(2) 0.567(2) 0.068(9) Uiso 1 1 d . . .
H32C H 0.952(4) 0.590(3) 0.570(3) 0.090(12) Uiso 1 1 d . . .
C33 C 0.7884(2) 0.69617(16) 0.70102(13) 0.0307(4) Uani 1 1 d . . .
H33A H 0.827(2) 0.743(2) 0.6627(18) 0.050(7) Uiso 1 1 d . . .
H33B H 0.699(2) 0.733(2) 0.7250(16) 0.041(6) Uiso 1 1 d . . .
H33C H 0.845(2) 0.662(2) 0.7525(18) 0.045(6) Uiso 1 1 d . . .
O8 O 0.48416(14) 0.70150(11) -0.21032(10) 0.0396(3) Uani 1 1 d . . .
C34 C 0.38555(16) 0.75212(13) -0.16732(12) 0.0258(3) Uani 1 1 d . . .
H34 H 0.325(2) 0.8120(19) -0.1976(15) 0.035(6) Uiso 1 1 d . . .
N5 N 0.35256(14) 0.72925(12) -0.07769(10) 0.0283(3) Uani 1 1 d . . .
C35 C 0.4322(2) 0.6358(2) -0.02572(18) 0.0464(5) Uani 1 1 d . . .
H35A H 0.445(3) 0.663(2) 0.027(2) 0.064(9) Uiso 1 1 d . . .
H35B H 0.381(3) 0.586(3) -0.010(2) 0.067(9) Uiso 1 1 d . . .
H35C H 0.521(3) 0.615(3) -0.055(2) 0.077(9) Uiso 1 1 d . . .
C36 C 0.2288(2) 0.7874(2) -0.03349(19) 0.0452(5) Uani 1 1 d . . .
H36A H 0.246(3) 0.819(2) 0.017(2) 0.055(8) Uiso 1 1 d . . .
H36B H 0.171(3) 0.737(2) -0.018(2) 0.065(8) Uiso 1 1 d . . .
H36C H 0.188(3) 0.844(2) -0.071(2) 0.055(8) Uiso 1 1 d . . .
O9 O 0.12671(16) 1.30203(14) 0.07517(12) 0.0555(5) Uani 1 1 d . . .
C37 C 0.1410(2) 1.2071(2) 0.07154(16) 0.0487(6) Uani 1 1 d . . .
H37 H 0.061(3) 1.168(3) 0.083(2) 0.077(9) Uiso 1 1 d . . .
N6 N 0.25691(17) 1.13284(15) 0.05854(12) 0.0384(4) Uani 1 1 d . . .
C38 C 0.2621(3) 1.0246(2) 0.0429(2) 0.0595(7) Uani 1 1 d . . .
H38A H 0.292(3) 1.011(3) -0.031(2) 0.080(10) Uiso 1 1 d . . .
H38B H 0.322(3) 0.973(3) 0.091(2) 0.075(9) Uiso 1 1 d . . .
H38C H 0.168(3) 1.020(3) 0.058(2) 0.080(10) Uiso 1 1 d . . .
C39 C 0.3809(2) 1.1602(2) 0.0479(2) 0.0513(6) Uani 1 1 d . . .
H39A H 0.367(3) 1.235(3) 0.060(2) 0.089(11) Uiso 1 1 d . . .
H39B H 0.415(3) 1.155(3) -0.021(2) 0.074(9) Uiso 1 1 d . . .
H39C H 0.448(3) 1.106(3) 0.091(2) 0.083(10) Uiso 1 1 d . . .

loop_
_atom_site_aniso_label
_atom_site_aniso_U_11
_atom_site_aniso_U_22
_atom_site_aniso_U_33
_atom_site_aniso_U_23
_atom_site_aniso_U_13
_atom_site_aniso_U_12
Fe1 0.01742(13) 0.01632(14) 0.01820(14) -0.00275(10) -0.00014(10) -0.00285(10)
N1 0.0171(5) 0.0164(6) 0.0195(6) -0.0016(4) -0.0009(4) -0.0037(4)
O1 0.0240(5) 0.0196(5) 0.0226(5) -0.0015(4) 0.0034(4) -0.0036(4)
O7 0.0248(5) 0.0310(7) 0.0279(6) -0.0086(5) -0.0031(4) -0.0078(5)
Fe2 0.01551(9) 0.01542(10) 0.02389(11) -0.00199(7) -0.00298(7) -0.00236(7)
N2 0.0167(5) 0.0154(6) 0.0200(6) -0.0007(4) -0.0033(4) -0.0022(4)
N3 0.0199(5) 0.0181(6) 0.0207(6) 0.0004(4) -0.0021(4) -0.0056(5)
O2 0.0272(5) 0.0177(5) 0.0263(6) 0.0014(4) -0.0025(4) -0.0032(4)
O3 0.0250(5) 0.0171(5) 0.0431(7) -0.0078(5) -0.0123(5) 0.0013(4)
O5 0.0226(5) 0.0254(6) 0.0290(6) -0.0076(4) 0.0020(4) -0.0065(4)
C1 0.0165(6) 0.0193(7) 0.0180(6) -0.0033(5) -0.0002(5) -0.0058(5)
C2 0.0197(6) 0.0207(7) 0.0232(7) -0.0017(5) 0.0017(5) -0.0026(5)
C3 0.0260(7) 0.0219(8) 0.0245(7) 0.0009(6) 0.0007(6) -0.0047(6)
C4 0.0276(7) 0.0277(8) 0.0220(7) -0.0014(6) 0.0041(6) -0.0100(6)
C5 0.0249(7) 0.0269(8) 0.0251(7) -0.0065(6) 0.0070(6) -0.0093(6)
C6 0.0184(6) 0.0200(7) 0.0219(7) -0.0042(5) 0.0018(5) -0.0064(5)
C7 0.0207(6) 0.0213(8) 0.0285(8) -0.0076(6) 0.0054(6) -0.0028(6)
C8 0.0215(6) 0.0170(7) 0.0275(8) -0.0031(6) 0.0006(5) -0.0012(5)
C9 0.0174(6) 0.0166(7) 0.0205(6) -0.0027(5) -0.0011(5) -0.0045(5)
C10 0.0206(6) 0.0167(7) 0.0197(6) -0.0020(5) -0.0024(5) -0.0063(5)
C11 0.0197(6) 0.0168(7) 0.0185(6) -0.0015(5) -0.0002(5) -0.0053(5)
C12 0.0220(6) 0.0178(7) 0.0264(7) -0.0026(5) -0.0044(6) -0.0010(5)
C13 0.0289(8) 0.0188(7) 0.0277(8) -0.0028(6) 0.0011(6) -0.0010(6)
C14 0.0367(9) 0.0197(8) 0.0303(8) -0.0064(6) 0.0064(7) -0.0091(7)
C15 0.0307(8) 0.0243(8) 0.0308(8) -0.0082(6) 0.0021(6) -0.0127(7)
C16 0.0227(6) 0.0221(7) 0.0218(7) -0.0034(5) 0.0006(5) -0.0095(6)
C17 0.0215(7) 0.0306(9) 0.0301(8) -0.0055(6) -0.0034(6) -0.0107(6)
C18 0.0176(6) 0.0268(8) 0.0299(8) -0.0029(6) -0.0049(6) -0.0024(6)
C19 0.0174(6) 0.0181(7) 0.0223(7) 0.0000(5) -0.0033(5) -0.0013(5)
C20 0.0226(7) 0.0182(7) 0.0347(8) -0.0033(6) -0.0080(6) 0.0023(6)
O4 0.0321(7) 0.0240(7) 0.0764(11) -0.0109(7) -0.0267(7) 0.0095(5)
C21 0.0247(7) 0.0177(7) 0.0207(7) 0.0010(5) -0.0037(5) -0.0067(5)
C22 0.0271(7) 0.0261(8) 0.0244(7) -0.0022(6) 0.0003(6) -0.0092(6)
C23 0.0362(9) 0.0310(9) 0.0273(8) -0.0053(7) 0.0048(7) -0.0096(7)
C24 0.0486(10) 0.0252(9) 0.0256(8) -0.0055(6) -0.0008(7) -0.0088(8)
C25 0.0415(9) 0.0220(8) 0.0257(8) -0.0007(6) -0.0071(7) -0.0126(7)
C26 0.0296(7) 0.0185(7) 0.0247(7) 0.0026(5) -0.0069(6) -0.0089(6)
C27 0.0276(7) 0.0221(8) 0.0324(8) 0.0044(6) -0.0079(6) -0.0123(6)
C28 0.0215(7) 0.0251(8) 0.0280(8) 0.0055(6) -0.0033(6) -0.0094(6)
C29 0.0187(6) 0.0203(7) 0.0220(7) 0.0020(5) -0.0029(5) -0.0051(5)
C30 0.0193(6) 0.0253(8) 0.0240(7) -0.0004(6) -0.0030(5) -0.0025(6)
O6 0.0235(5) 0.0510(9) 0.0336(7) -0.0105(6) 0.0072(5) -0.0124(6)
C31 0.0220(6) 0.0222(7) 0.0205(7) 0.0000(5) -0.0014(5) -0.0049(6)
N4 0.0229(6) 0.0310(8) 0.0241(6) -0.0051(5) -0.0012(5) -0.0084(5)
C32 0.0250(9) 0.0669(17) 0.0668(16) -0.0338(14) 0.0053(10) -0.0101(10)
C33 0.0363(9) 0.0305(9) 0.0298(9) -0.0031(7) -0.0073(7) -0.0154(8)
O8 0.0346(7) 0.0328(7) 0.0422(8) -0.0004(6) 0.0112(6) 0.0028(6)
C34 0.0236(7) 0.0206(8) 0.0308(8) 0.0023(6) -0.0006(6) -0.0033(6)
N5 0.0252(6) 0.0256(7) 0.0309(7) 0.0040(5) 0.0014(5) -0.0039(5)
C35 0.0405(11) 0.0458(13) 0.0450(12) 0.0208(10) -0.0060(9) -0.0051(10)
C36 0.0441(11) 0.0364(12) 0.0474(13) -0.0022(10) 0.0172(10) -0.0023(10)
O9 0.0500(9) 0.0562(11) 0.0514(9) -0.0293(8) -0.0081(7) 0.0067(8)
C37 0.0402(11) 0.0672(17) 0.0380(11) -0.0183(10) -0.0026(8) -0.0100(11)
N6 0.0379(8) 0.0399(10) 0.0358(8) -0.0054(7) -0.0057(7) -0.0067(7)
C38 0.0784(19) 0.0398(14) 0.0610(17) 0.0027(11) -0.0240(15) -0.0161(13)
C39 0.0414(11) 0.0558(16) 0.0566(15) -0.0135(12) 0.0010(10) -0.0115(11)

loop_
_atom_type_symbol
_atom_type_description
_atom_type_scat_dispersion_real
_atom_type_scat_dispersion_imag
_atom_type_scat_source
C C 0.0033 0.0016 'International Tables Vol C Tables 4.2.6.8 and 6.1.1.4'
H H 0.0000 0.0000 'International Tables Vol C Tables 4.2.6.8 and 6.1.1.4'
N N 0.0061 0.0033 'International Tables Vol C Tables 4.2.6.8 and 6.1.1.4'
O O 0.0106 0.0060 'International Tables Vol C Tables 4.2.6.8 and 6.1.1.4'
Fe Fe 0.3463 0.8444 'International Tables Vol C Tables 4.2.6.8 and 6.1.1.4'

loop_
_geom_angle_atom_site_label_1
_geom_angle_atom_site_label_2
_geom_angle_atom_site_label_3
_geom_angle
_geom_angle_site_symmetry_1
_geom_angle_site_symmetry_3
_geom_angle_publ_flag
O7 Fe1 O7 180.0 . 2_666 ?
O7 Fe1 O1 87.23(5) . 2_666 ?
O7 Fe1 O1 92.77(5) 2_666 2_666 ?
O7 Fe1 O1 92.77(5) . . ?
O7 Fe1 O1 87.23(5) 2_666 . ?
O1 Fe1 O1 180.00(5) 2_666 . ?
O7 Fe1 N1 96.07(4) . . ?
O7 Fe1 N1 83.93(4) 2_666 . ?
O1 Fe1 N1 105.10(4) 2_666 . ?
O1 Fe1 N1 74.90(4) . . ?
O7 Fe1 N1 83.93(4) . 2_666 ?
O7 Fe1 N1 96.07(4) 2_666 2_666 ?
O1 Fe1 N1 74.90(4) 2_666 2_666 ?
O1 Fe1 N1 105.10(4) . 2_666 ?
N1 Fe1 N1 180.0 . 2_666 ?
C9 N1 C1 117.99(12) . . ?
C9 N1 Fe1 112.93(9) . . ?
C1 N1 Fe1 129.08(10) . . ?
C10 O1 Fe1 117.44(10) . . ?
C31 O7 Fe1 136.16(11) . . ?
O5 Fe2 O3 128.97(5) . . ?
O5 Fe2 O2 119.55(5) . . ?
O3 Fe2 O2 111.40(5) . . ?
O5 Fe2 N3 78.85(5) . . ?
O3 Fe2 N3 92.32(5) . . ?
O2 Fe2 N3 97.90(5) . . ?
O5 Fe2 N2 97.74(5) . . ?
O3 Fe2 N2 78.17(5) . . ?
O2 Fe2 N2 96.71(5) . . ?
N3 Fe2 N2 164.73(5) . . ?
C19 N2 C11 118.74(13) . . ?
C19 N2 Fe2 111.46(10) . . ?
C11 N2 Fe2 129.80(9) . . ?
C29 N3 C21 119.00(13) . . ?
C29 N3 Fe2 111.35(10) . . ?
C21 N3 Fe2 129.64(10) . . ?
C10 O2 Fe2 133.06(10) . . ?
C20 O3 Fe2 118.74(10) . . ?
C30 O5 Fe2 118.27(10) . . ?
N1 C1 C2 119.16(13) . . ?
N1 C1 C6 121.72(13) . . ?
C2 C1 C6 119.12(13) . . ?
C3 C2 C1 120.25(14) . . ?
C3 C2 H2 121.5(12) . . ?
C1 C2 H2 118.3(12) . . ?
C2 C3 C4 120.45(16) . . ?
C2 C3 H3 120.5(13) . . ?
C4 C3 H3 119.0(13) . . ?
C5 C4 C3 120.47(15) . . ?
C5 C4 H4 121.8(13) . . ?
C3 C4 H4 117.8(13) . . ?
C4 C5 C6 120.46(14) . . ?
C4 C5 H5 119.8(15) . . ?
C6 C5 H5 119.8(15) . . ?
C7 C6 C5 122.89(14) . . ?
C7 C6 C1 117.95(14) . . ?
C5 C6 C1 119.16(14) . . ?
C8 C7 C6 119.73(14) . . ?
C8 C7 H7 121.3(14) . . ?
C6 C7 H7 118.9(14) . . ?
C7 C8 C9 118.72(15) . . ?
C7 C8 H8 123.6(13) . . ?
C9 C8 H8 117.7(13) . . ?
N1 C9 C8 123.80(14) . . ?
N1 C9 C10 115.61(12) . . ?
C8 C9 C10 120.57(14) . . ?
O1 C10 O2 125.67(14) . . ?
O1 C10 C9 117.82(13) . . ?
O2 C10 C9 116.50(13) . . ?
N2 C11 C12 119.02(13) . . ?
N2 C11 C16 121.10(13) . . ?
C12 C11 C16 119.86(14) . . ?
C13 C12 C11 119.86(15) . . ?
C13 C12 H12 122.5(15) . . ?
C11 C12 H12 117.7(15) . . ?
C12 C13 C14 120.75(16) . . ?
C12 C13 H13 118.5(15) . . ?
C14 C13 H13 120.8(14) . . ?
C15 C14 C13 120.56(15) . . ?
C15 C14 H14 121.6(14) . . ?
C13 C14 H14 117.8(14) . . ?
C14 C15 C16 120.32(15) . . ?
C14 C15 H15 120.6(14) . . ?
C16 C15 H15 119.0(14) . . ?
C17 C16 C11 118.08(14) . . ?
C17 C16 C15 123.29(15) . . ?
C11 C16 C15 118.63(14) . . ?
C18 C17 C16 119.66(14) . . ?
C18 C17 H17 121.2(13) . . ?
C16 C17 H17 119.0(13) . . ?
C17 C18 C19 118.81(14) . . ?
C17 C18 H18 123.2(14) . . ?
C19 C18 H18 117.9(14) . . ?
N2 C19 C18 123.51(14) . . ?
N2 C19 C20 115.75(13) . . ?
C18 C19 C20 120.74(13) . . ?
O4 C20 O3 126.13(16) . . ?
O4 C20 C19 118.12(15) . . ?
O3 C20 C19 115.74(13) . . ?
N3 C21 C22 119.01(14) . . ?
N3 C21 C26 121.14(14) . . ?
C22 C21 C26 119.85(14) . . ?
C23 C22 C21 119.57(16) . . ?
C23 C22 H22 119.9(12) . . ?
C21 C22 H22 120.5(12) . . ?
C22 C23 C24 120.71(17) . . ?
C22 C23 H23 119.4(14) . . ?
C24 C23 H23 119.9(13) . . ?
C25 C24 C23 120.69(16) . . ?
C25 C24 H24 121.4(15) . . ?
C23 C24 H24 117.9(15) . . ?
C24 C25 C26 120.28(16) . . ?
C24 C25 H25 118.7(13) . . ?
C26 C25 H25 121.0(13) . . ?
C27 C26 C21 117.91(15) . . ?
C27 C26 C25 123.24(15) . . ?
C21 C26 C25 118.85(15) . . ?
C28 C27 C26 120.13(15) . . ?
C28 C27 H27 120.7(13) . . ?
C26 C27 H27 119.2(13) . . ?
C27 C28 C29 118.51(15) . . ?
C27 C28 H28 122.0(13) . . ?
C29 C28 H28 119.5(13) . . ?
N3 C29 C28 123.26(14) . . ?
N3 C29 C30 115.64(13) . . ?
C28 C29 C30 121.10(14) . . ?
O6 C30 O5 125.62(16) . . ?
O6 C30 C29 118.81(15) . . ?
O5 C30 C29 115.55(13) . . ?
O7 C31 N4 123.35(15) . . ?
O7 C31 H31 121.6(12) . . ?
N4 C31 H31 115.0(12) . . ?
C31 N4 C32 120.86(16) . . ?
C31 N4 C33 121.97(15) . . ?
C32 N4 C33 117.16(16) . . ?
N4 C32 H32A 118(2) . . ?
N4 C32 H32B 109.5(19) . . ?
H32A C32 H32B 112(3) . . ?
N4 C32 H32C 108(2) . . ?
H32A C32 H32C 98(3) . . ?
H32B C32 H32C 110(3) . . ?
N4 C33 H33A 106.0(15) . . ?
N4 C33 H33B 109.9(14) . . ?
H33A C33 H33B 111(2) . . ?
N4 C33 H33C 108.0(15) . . ?
H33A C33 H33C 111(2) . . ?
H33B C33 H33C 110.5(19) . . ?
O8 C34 N5 124.78(16) . . ?
O8 C34 H34 120.2(13) . . ?
N5 C34 H34 115.0(13) . . ?
C34 N5 C36 121.88(17) . . ?
C34 N5 C35 120.23(16) . . ?
C36 N5 C35 117.39(18) . . ?
N5 C35 H35A 100(2) . . ?
N5 C35 H35B 110.8(18) . . ?
H35A C35 H35B 109(3) . . ?
N5 C35 H35C 108.4(19) . . ?
H35A C35 H35C 103(3) . . ?
H35B C35 H35C 123(3) . . ?
N5 C36 H36A 109.8(17) . . ?
N5 C36 H36B 108.5(16) . . ?
H36A C36 H36B 115(2) . . ?
N5 C36 H36C 110.4(17) . . ?
H36A C36 H36C 101(2) . . ?
H36B C36 H36C 112(2) . . ?
O9 C37 N6 125.9(2) . . ?
O9 C37 H37 125.8(17) . . ?
N6 C37 H37 108.2(17) . . ?
C37 N6 C39 120.8(2) . . ?
C37 N6 C38 121.9(2) . . ?
C39 N6 C38 116.9(2) . . ?
N6 C38 H38A 107.7(18) . . ?
N6 C38 H38B 110.6(18) . . ?
H38A C38 H38B 115(2) . . ?
N6 C38 H38C 105(2) . . ?
H38A C38 H38C 112(3) . . ?
H38B C38 H38C 106(3) . . ?
N6 C39 H39A 111(2) . . ?
N6 C39 H39B 110.3(17) . . ?
H39A C39 H39B 104(3) . . ?
N6 C39 H39C 106.3(18) . . ?
H39A C39 H39C 115(3) . . ?
H39B C39 H39C 110(2) . . ?

loop_
_geom_bond_atom_site_label_1
_geom_bond_atom_site_label_2
_geom_bond_distance
_geom_bond_site_symmetry_2
_geom_bond_publ_flag
Fe1 O7 2.0737(11) . ?
Fe1 O7 2.0737(11) 2_666 ?
Fe1 O1 2.1540(11) 2_666 ?
Fe1 O1 2.1540(11) . ?
Fe1 N1 2.2550(12) . ?
Fe1 N1 2.2550(12) 2_666 ?
N1 C9 1.3301(19) . ?
N1 C1 1.3715(19) . ?
O1 C10 1.2545(17) . ?
O7 C31 1.2435(19) . ?
Fe2 O5 2.0078(11) . ?
Fe2 O3 2.0166(11) . ?
Fe2 O2 2.0464(12) . ?
Fe2 N3 2.1708(13) . ?
Fe2 N2 2.1804(12) . ?
N2 C19 1.3247(18) . ?
N2 C11 1.3719(19) . ?
N3 C29 1.3250(19) . ?
N3 C21 1.3708(19) . ?
O2 C10 1.2600(18) . ?
O3 C20 1.2794(19) . ?
O5 C30 1.285(2) . ?
C1 C2 1.418(2) . ?
C1 C6 1.4229(19) . ?
C2 C3 1.371(2) . ?
C2 H2 0.98(2) . ?
C3 C4 1.417(2) . ?
C3 H3 0.94(2) . ?
C4 C5 1.365(2) . ?
C4 H4 0.93(2) . ?
C5 C6 1.417(2) . ?
C5 H5 0.88(2) . ?
C6 C7 1.413(2) . ?
C7 C8 1.367(2) . ?
C7 H7 0.95(2) . ?
C8 C9 1.409(2) . ?
C8 H8 0.91(2) . ?
C9 C10 1.514(2) . ?
C11 C12 1.412(2) . ?
C11 C16 1.421(2) . ?
C12 C13 1.369(2) . ?
C12 H12 0.86(2) . ?
C13 C14 1.409(3) . ?
C13 H13 0.90(2) . ?
C14 C15 1.368(3) . ?
C14 H14 0.98(2) . ?
C15 C16 1.421(2) . ?
C15 H15 0.91(2) . ?
C16 C17 1.413(2) . ?
C17 C18 1.368(2) . ?
C17 H17 0.94(2) . ?
C18 C19 1.403(2) . ?
C18 H18 0.92(2) . ?
C19 C20 1.516(2) . ?
C20 O4 1.2281(19) . ?
C21 C22 1.418(2) . ?
C21 C26 1.418(2) . ?
C22 C23 1.376(2) . ?
C22 H22 0.98(2) . ?
C23 C24 1.413(3) . ?
C23 H23 0.96(2) . ?
C24 C25 1.362(3) . ?
C24 H24 0.98(3) . ?
C25 C26 1.425(2) . ?
C25 H25 0.93(2) . ?
C26 C27 1.411(2) . ?
C27 C28 1.367(2) . ?
C27 H27 0.92(2) . ?
C28 C29 1.408(2) . ?
C28 H28 0.92(2) . ?
C29 C30 1.527(2) . ?
C30 O6 1.2265(19) . ?
C31 N4 1.319(2) . ?
C31 H31 0.92(2) . ?
N4 C32 1.445(2) . ?
N4 C33 1.455(2) . ?
C32 H32A 1.00(4) . ?
C32 H32B 0.89(3) . ?
C32 H32C 0.94(4) . ?
C33 H33A 0.96(3) . ?
C33 H33B 0.98(2) . ?
C33 H33C 0.96(3) . ?
O8 C34 1.221(2) . ?
C34 N5 1.336(2) . ?
C34 H34 0.95(2) . ?
N5 C36 1.445(2) . ?
N5 C35 1.447(3) . ?
C35 H35A 0.89(3) . ?
C35 H35B 0.97(3) . ?
C35 H35C 0.98(3) . ?
C36 H36A 0.90(3) . ?
C36 H36B 1.03(3) . ?
C36 H36C 0.89(3) . ?
O9 C37 1.228(3) . ?
C37 N6 1.339(3) . ?
C37 H37 1.11(3) . ?
N6 C39 1.441(3) . ?
N6 C38 1.453(3) . ?
C38 H38A 1.10(3) . ?
C38 H38B 1.03(3) . ?
C38 H38C 1.01(3) . ?
C39 H39A 0.99(4) . ?
C39 H39B 1.03(3) . ?
C39 H39C 1.04(4) . ?
